data_4029762
loop_
_publ_author_name
'Schmaderer, Harald'
'Bhuyan, Mouchumi'
'K\"onig, Burkhard'

_publ_section_title
;
 Synthesis of rigidified flavin-guanidinium ion conjugates and
 investigation of their photocatalytic properties.
;
_journal_name_full 'Beilstein journal of organic chemistry'
_journal_page_first 26
_journal_paper_doi 10.3762/bjoc.5.26
_journal_volume 5
_journal_year 2009
_chemical_compound_source 'see text'
_chemical_formula_moiety 'C27 H31 N5 O6, C2 H6 O S'
_chemical_formula_sum 'C29 H37 N5 O7 S'
_chemical_formula_weight 599.71
_chemical_name_systematic ?
_space_group_IT_number 2
_symmetry_cell_setting triclinic
_symmetry_Int_Tables_number 2
_symmetry_space_group_name_Hall '-P 1'
_symmetry_space_group_name_H-M 'P -1'
_atom_sites_solution_hydrogens geom
_atom_sites_solution_primary direct
_atom_sites_solution_secondary difmap
_cell_angle_alpha 84.158(4)
_cell_angle_beta 81.210(4)
_cell_angle_gamma 71.668(4)
_cell_formula_units_Z 2
_cell_length_a 10.6278(4)
_cell_length_b 11.8039(6)
_cell_length_c 12.8185(5)
_cell_measurement_reflns_used 6440
_cell_measurement_temperature 123
_cell_measurement_theta_max 66.6659
_cell_measurement_theta_min 3.4871
_cell_volume 1506.06(12)
_computing_cell_refinement
;
CrysAlis RED, Oxford Diffraction Ltd.,
Version 1.171.32.30 (release 18-06-2008 CrysAlis171 .NET)
;
_computing_data_collection
;
CrysAlis CCD, Oxford Diffraction Ltd.,
Version 1.171.32.30 (release 18-06-2008 CrysAlis171 .NET)
;
_computing_data_reduction
;
CrysAlis RED, Oxford Diffraction Ltd.,
Version 1.171.32.30 (release 18-06-2008 CrysAlis171 .NET)
;
_computing_molecular_graphics 'PLATON (Spek, 1990)'
_computing_publication_material 'PLATON (Spek, 2003)'
_computing_structure_refinement 'SHELXL-97 (Sheldrick, 1997)'
_computing_structure_solution 'SIR-97 (Altomare, 1999)'
_diffrn_ambient_temperature 123
_diffrn_detector_area_resol_mean 10.5431
_diffrn_measured_fraction_theta_full 0.960
_diffrn_measured_fraction_theta_max 0.960
_diffrn_measurement_details
;
  1 omega   33.00   86.00   1.0000    1.5000
omega____ theta____ kappa____ phi______ omega'___ theta'___ frames
    -       11.6137   45.0000  180.0000    0.0000    0.0000 53

  2 omega   10.00   63.00   1.0000    1.5000
omega____ theta____ kappa____ phi______ omega'___ theta'___ frames
    -      -11.6137   45.0000  120.0000    0.0000    0.0000 53

  3 omega  -36.00   21.00   1.0000    1.5000
omega____ theta____ kappa____ phi______ omega'___ theta'___ frames
    -      -11.6137  -77.0000  180.0000    0.0000    0.0000 57

  4 omega   38.00   82.00   1.0000    1.5000
omega____ theta____ kappa____ phi______ omega'___ theta'___ frames
    -       11.6137   45.0000  300.0000    0.0000    0.0000 44

  5 omega  -39.00   13.00   1.0000    1.5000
omega____ theta____ kappa____ phi______ omega'___ theta'___ frames
    -      -11.6137   45.0000   90.0000    0.0000    0.0000 52

  6 omega  -86.00  -33.00   1.0000    1.5000
omega____ theta____ kappa____ phi______ omega'___ theta'___ frames
    -      -11.6137  -45.0000  330.0000    0.0000    0.0000 53

  7 omega -121.00  -58.00   1.0000    3.0000
omega____ theta____ kappa____ phi______ omega'___ theta'___ frames
    -      -90.0000    0.0000  120.0000    0.0000    0.0000 63

  8 omega  -62.00   -1.00   1.0000    3.0000
omega____ theta____ kappa____ phi______ omega'___ theta'___ frames
    -      -90.0000    0.0000    0.0000    0.0000    0.0000 61

  9 omega -124.00  -65.00   1.0000    3.0000
omega____ theta____ kappa____ phi______ omega'___ theta'___ frames
    -      -90.0000   77.0000    0.0000    0.0000    0.0000 59

 10 omega  -69.00  -11.00   1.0000    3.0000
omega____ theta____ kappa____ phi______ omega'___ theta'___ frames
    -      -90.0000   77.0000  210.0000    0.0000    0.0000 58

 11 omega -124.00  -11.00   1.0000    3.0000
omega____ theta____ kappa____ phi______ omega'___ theta'___ frames
    -      -90.0000   77.0000   90.0000    0.0000    0.0000 113

 12 omega -116.00  -82.00   1.0000    3.0000
omega____ theta____ kappa____ phi______ omega'___ theta'___ frames
    -      -90.0000  111.0000  265.0000    0.0000    0.0000 34

 13 omega -113.00  -63.00   1.0000    3.0000
omega____ theta____ kappa____ phi______ omega'___ theta'___ frames
    -      -90.0000  -45.0000  180.0000    0.0000    0.0000 50

 14 omega -113.00  -64.00   1.0000    3.0000
omega____ theta____ kappa____ phi______ omega'___ theta'___ frames
    -      -90.0000  109.0000  152.0000    0.0000    0.0000 49

 15 omega -115.00  -64.00   1.0000    3.0000
omega____ theta____ kappa____ phi______ omega'___ theta'___ frames
    -      -90.0000  -45.0000   30.0000    0.0000    0.0000 51

 16 omega  -58.00  -11.00   1.0000    3.0000
omega____ theta____ kappa____ phi______ omega'___ theta'___ frames
    -      -90.0000   77.0000  120.0000    0.0000    0.0000 47

 17 omega  -96.00  -63.00   1.0000    3.0000
omega____ theta____ kappa____ phi______ omega'___ theta'___ frames
    -      -90.0000  109.0000  357.0000    0.0000    0.0000 33

 18 omega   66.00  111.00   1.0000    3.0000
omega____ theta____ kappa____ phi______ omega'___ theta'___ frames
    -       93.5000   45.0000  210.0000    0.0000    0.0000 45

 19 omega   66.00  115.00   1.0000    3.0000
omega____ theta____ kappa____ phi______ omega'___ theta'___ frames
    -       93.5000   45.0000   30.0000    0.0000    0.0000 49

 20 omega   60.00   91.00   1.0000    3.0000
omega____ theta____ kappa____ phi______ omega'___ theta'___ frames
    -       93.5000   77.0000  330.0000    0.0000    0.0000 31

 21 omega   83.00  125.00   1.0000    3.0000
omega____ theta____ kappa____ phi______ omega'___ theta'___ frames
    -       93.5000  -77.0000   30.0000    0.0000    0.0000 42

 22 omega   80.00  118.00   1.0000    3.0000
omega____ theta____ kappa____ phi______ omega'___ theta'___ frames
    -       93.5000   45.0000   60.0000    0.0000    0.0000 38

 23 omega   66.00  113.00   1.0000    3.0000
omega____ theta____ kappa____ phi______ omega'___ theta'___ frames
    -       93.5000   45.0000  330.0000    0.0000    0.0000 47

 24 omega   63.00  118.00   1.0000    3.0000
omega____ theta____ kappa____ phi______ omega'___ theta'___ frames
    -       93.5000   77.0000  270.0000    0.0000    0.0000 55

 25 omega   69.00  127.00   1.0000    3.0000
omega____ theta____ kappa____ phi______ omega'___ theta'___ frames
    -       93.5000  -77.0000  120.0000    0.0000    0.0000 58

 26 omega   20.00   50.00   1.0000    3.0000
omega____ theta____ kappa____ phi______ omega'___ theta'___ frames
    -       93.5000 -132.0000  133.0000    0.0000    0.0000 30

 27 omega  118.00  152.00   1.0000    3.0000
omega____ theta____ kappa____ phi______ omega'___ theta'___ frames
    -       93.5000   77.0000   30.0000    0.0000    0.0000 34

 28 omega  116.00  160.00   1.0000    3.0000
omega____ theta____ kappa____ phi______ omega'___ theta'___ frames
    -       93.5000   77.0000  300.0000    0.0000    0.0000 44

;
_diffrn_measurement_device_type 'Oxford Diffraction Gemini Ultra'
_diffrn_measurement_method omega-scan
_diffrn_radiation_monochromator mirror
_diffrn_radiation_probe x-ray
_diffrn_radiation_source 'Enhance (Cu) X-ray Source'
_diffrn_radiation_type CuK\a
_diffrn_radiation_wavelength 1.54184
_diffrn_reflns_av_R_equivalents 0.0254
_diffrn_reflns_av_sigmaI/netI 0.0251
_diffrn_reflns_limit_h_max 12
_diffrn_reflns_limit_h_min -12
_diffrn_reflns_limit_k_max 13
_diffrn_reflns_limit_k_min -13
_diffrn_reflns_limit_l_max 15
_diffrn_reflns_limit_l_min -15
_diffrn_reflns_number 12218
_diffrn_reflns_reduction_process
;
;
_diffrn_reflns_theta_full 66.67
_diffrn_reflns_theta_max 66.67
_diffrn_reflns_theta_min 3.49
_diffrn_standards_decay_% 0
_diffrn_standards_number 0
_exptl_absorpt_coefficient_mu 1.407
_exptl_absorpt_correction_T_max 1.00000
_exptl_absorpt_correction_T_min 0.54241
_exptl_absorpt_correction_type multi-scan
_exptl_absorpt_process_details
;
CrysAlis RED, Oxford Diffraction Ltd.,
Version 1.171.32.30 (release 18-06-2008 CrysAlis171 .NET)
Empirical absorption correction using spherical harmonics,
 implemented in SCALE3 ABSPACK scaling algorithm.
;
_exptl_crystal_colour parallelepiped
_exptl_crystal_density_diffrn 1.322
_exptl_crystal_density_method 'Not Measured'
_exptl_crystal_description yellow
_exptl_crystal_F_000 636
_exptl_crystal_size_max 0.260
_exptl_crystal_size_mid 0.170
_exptl_crystal_size_min 0.120
_refine_diff_density_max 1.365
_refine_diff_density_min -0.706
_refine_diff_density_rms 0.062
_refine_ls_extinction_method none
_refine_ls_goodness_of_fit_ref 1.039
_refine_ls_hydrogen_treatment constr
_refine_ls_matrix_type full
_refine_ls_number_parameters 385
_refine_ls_number_reflns 5130
_refine_ls_number_restraints 0
_refine_ls_restrained_S_all 1.039
_refine_ls_R_factor_all 0.0765
_refine_ls_R_factor_gt 0.0655
_refine_ls_shift/su_max 0.000
_refine_ls_shift/su_mean 0.000
_refine_ls_structure_factor_coef Fsqd
_refine_ls_weighting_details 'calc w=1/[\s^2^(Fo^2^)+(0.1009P)^2^+1.5142P] where P=(Fo^2^+2Fc^2^)/3'
_refine_ls_weighting_scheme calc
_refine_ls_wR_factor_gt 0.1783
_refine_ls_wR_factor_ref 0.1888
_reflns_number_gt 4239
_reflns_number_total 5130
_reflns_threshold_expression I>2\s(I)
_cod_data_source_file 1860-5397-5-26-S3.cif
_cod_data_source_block h215
_cod_depositor_comments
;
The following automatic conversions were performed:

'_symmetry_cell_setting' value 'Triclinic' changed to 'triclinic'
according to
/usr/data/users/saulius/automatic-downloads/retrospective/Beilstein/lib/dictionaries/cif_core.dic
dictionary named 'cif_core.dic' version 2.4.2 from 2011-04-26.

Automatic conversion script
Id: cif_fix_values 2281 2013-09-26 08:29:07Z andrius 
;
_cod_database_code 4029762

loop_
_symmetry_equiv_pos_site_id
_symmetry_equiv_pos_as_xyz
1 x,y,z
2 -x,-y,-z

loop_
_atom_site_aniso_label
_atom_site_aniso_U_11
_atom_site_aniso_U_22
_atom_site_aniso_U_33
_atom_site_aniso_U_23
_atom_site_aniso_U_13
_atom_site_aniso_U_12
O1 0.0651(15) 0.0580(14) 0.0408(12) 0.0049(10) -0.0158(11) -0.0265(12)
O2 0.0738(16) 0.0335(11) 0.0471(12) 0.0127(9) -0.0178(11) -0.0127(10)
O3 0.0456(11) 0.0482(11) 0.0304(10) 0.0091(8) -0.0054(8) -0.0277(9)
O4 0.0419(11) 0.0373(10) 0.0453(11) 0.0015(8) -0.0006(9) -0.0209(9)
O5 0.0434(12) 0.0502(12) 0.0515(13) 0.0019(10) -0.0187(10) -0.0159(10)
O6 0.0684(15) 0.0483(12) 0.0387(11) 0.0081(9) -0.0210(11) -0.0233(11)
N1 0.0421(13) 0.0389(12) 0.0310(12) 0.0046(10) -0.0067(10) -0.0141(10)
N2 0.0450(14) 0.0379(13) 0.0328(12) 0.0044(10) -0.0076(10) -0.0063(11)
N3 0.0411(13) 0.0291(11) 0.0378(13) 0.0060(9) -0.0036(10) -0.0075(10)
N4 0.0327(12) 0.0297(11) 0.0303(11) 0.0062(9) -0.0015(9) -0.0088(9)
N5 0.0329(11) 0.0294(11) 0.0282(11) 0.0069(8) -0.0061(9) -0.0134(9)
C1 0.0317(13) 0.0307(13) 0.0294(13) 0.0031(10) -0.0002(11) -0.0062(11)
C2 0.0419(16) 0.0443(16) 0.0313(14) 0.0003(12) -0.0003(12) -0.0116(13)
C3 0.0457(17) 0.0316(14) 0.0362(15) 0.0029(11) -0.0032(12) -0.0028(12)
C4 0.0360(15) 0.0284(13) 0.0334(14) 0.0024(11) -0.0002(11) -0.0040(11)
C5 0.058(2) 0.0474(17) 0.0434(17) 0.0059(14) -0.0183(15) -0.0080(15)
C6 0.0354(14) 0.0273(13) 0.0371(14) 0.0031(11) 0.0000(11) -0.0062(11)
C7 0.0386(15) 0.0302(14) 0.0489(17) 0.0039(12) -0.0030(13) -0.0109(12)
C8 0.0329(14) 0.0325(14) 0.0498(17) -0.0030(12) -0.0031(12) -0.0082(11)
C9 0.0286(13) 0.0339(14) 0.0392(15) -0.0031(11) -0.0005(11) -0.0038(11)
C10 0.0355(14) 0.0300(13) 0.0344(14) 0.0035(11) -0.0016(11) -0.0081(11)
C11 0.0286(13) 0.0276(12) 0.0332(13) 0.0005(10) 0.0001(11) -0.0056(10)
C12 0.0490(18) 0.0499(18) 0.069(2) 0.0063(16) -0.0176(16) -0.0224(15)
C13 0.0418(16) 0.0420(16) 0.0454(17) -0.0020(13) -0.0110(13) -0.0098(13)
C14 0.0388(15) 0.0338(14) 0.0303(13) 0.0063(11) -0.0032(11) -0.0166(11)
C15 0.0400(15) 0.0303(13) 0.0291(13) 0.0066(10) -0.0093(11) -0.0147(11)
C16 0.0326(13) 0.0321(13) 0.0290(13) 0.0093(10) -0.0103(11) -0.0125(11)
C17 0.0423(15) 0.0356(14) 0.0265(13) 0.0089(10) -0.0103(11) -0.0183(12)
C18 0.0379(14) 0.0362(14) 0.0278(13) 0.0106(11) -0.0089(11) -0.0150(12)
C19 0.0331(14) 0.0363(14) 0.0311(13) 0.0079(11) -0.0049(11) -0.0127(11)
C20 0.0274(13) 0.0298(13) 0.0346(14) 0.0072(10) -0.0042(11) -0.0091(11)
C21 0.0521(17) 0.0479(16) 0.0323(14) 0.0090(12) -0.0125(13) -0.0289(14)
C22 0.0417(16) 0.0446(16) 0.0371(15) 0.0125(12) -0.0036(12) -0.0181(13)
C23 0.0512(17) 0.0320(14) 0.0325(14) 0.0055(11) -0.0115(12) -0.0132(12)
C24 0.0397(15) 0.0343(14) 0.0384(15) 0.0038(11) -0.0108(12) -0.0053(12)
C25 0.0343(15) 0.0415(15) 0.0351(14) 0.0023(12) -0.0030(11) -0.0105(12)
C26 0.054(2) 0.0435(17) 0.0534(19) -0.0010(14) -0.0092(16) 0.0016(15)
C27 0.0376(15) 0.0348(14) 0.0421(16) 0.0070(12) -0.0132(13) -0.0024(12)
S1 0.0828(7) 0.0831(7) 0.0555(6) 0.0011(5) -0.0121(5) -0.0448(6)
O7 0.118(2) 0.094(2) 0.0448(14) 0.0094(13) -0.0205(15) -0.0689(19)
C28 0.088(4) 0.074(3) 0.284(10) -0.041(5) -0.080(5) -0.014(3)
C29 0.067(3) 0.116(4) 0.077(3) -0.002(3) -0.021(2) -0.022(3)

loop_
_atom_site_label
_atom_site_type_symbol
_atom_site_thermal_displace_type
_atom_site_fract_x
_atom_site_fract_y
_atom_site_fract_z
_atom_site_occupancy
_atom_site_U_iso_or_equiv
_atom_site_calc_flag
_atom_site_refinement_flags
O1 O Uani 0.7230(2) 0.2352(2) 0.40631(17) 1.000 0.0524(8) . .
O2 O Uani 0.5868(2) -0.09409(18) 0.40990(17) 1.000 0.0523(8) . .
O3 O Uani 0.5009(2) 0.58539(18) 0.15375(14) 1.000 0.0390(6) . .
O4 O Uani 0.2545(2) 0.33793(17) 0.26739(16) 1.000 0.0402(6) . .
O5 O Uani 0.0608(2) 0.59191(19) 0.18984(17) 1.000 0.0469(7) . .
O6 O Uani 0.1672(2) 0.7265(2) 0.13707(18) 1.000 0.0497(7) . .
N1 N Uani 0.6095(2) 0.2291(2) 0.27233(18) 1.000 0.0372(7) . .
N2 N Uani 0.6625(2) 0.0673(2) 0.40534(18) 1.000 0.0402(8) . .
N3 N Uani 0.4561(2) 0.00360(19) 0.23558(18) 1.000 0.0375(7) . .
N4 N Uani 0.5002(2) 0.21104(19) 0.13544(17) 1.000 0.0319(7) . .
N5 N Uani 0.3658(2) 0.47171(18) 0.20946(16) 1.000 0.0296(6) . .
C1 C Uani 0.5492(3) 0.1685(2) 0.2291(2) 1.000 0.0321(8) . .
C2 C Uani 0.6662(3) 0.1817(3) 0.3620(2) 1.000 0.0402(9) . .
C3 C Uani 0.5926(3) 0.0021(2) 0.3689(2) 1.000 0.0405(9) . .
C4 C Uani 0.5273(3) 0.0574(2) 0.2735(2) 1.000 0.0347(8) . .
C5 C Uani 0.7294(4) 0.0200(3) 0.4997(3) 1.000 0.0508(10) . .
C6 C Uani 0.4014(3) 0.0528(2) 0.1454(2) 1.000 0.0349(8) . .
C7 C Uani 0.3220(3) -0.0016(2) 0.1030(2) 1.000 0.0399(9) . .
C8 C Uani 0.2656(3) 0.0424(2) 0.0122(2) 1.000 0.0390(9) . .
C9 C Uani 0.2926(3) 0.1454(2) -0.0424(2) 1.000 0.0356(8) . .
C10 C Uani 0.3716(3) 0.1994(2) -0.0029(2) 1.000 0.0344(8) . .
C11 C Uani 0.4250(3) 0.1564(2) 0.0916(2) 1.000 0.0311(7) . .
C12 C Uani 0.1776(4) -0.0148(3) -0.0296(3) 1.000 0.0538(11) . .
C13 C Uani 0.2335(3) 0.1972(3) -0.1422(2) 1.000 0.0432(9) . .
C14 C Uani 0.5182(3) 0.3244(2) 0.0848(2) 1.000 0.0337(8) . .
C15 C Uani 0.3901(3) 0.4276(2) 0.1027(2) 1.000 0.0323(8) . .
C16 C Uani 0.4250(3) 0.5578(2) 0.2251(2) 1.000 0.0307(8) . .
C17 C Uani 0.3880(3) 0.6140(2) 0.3306(2) 1.000 0.0334(8) . .
C18 C Uani 0.3689(3) 0.5183(2) 0.4164(2) 1.000 0.0335(8) . .
C19 C Uani 0.2572(3) 0.4713(2) 0.3962(2) 1.000 0.0336(8) . .
C20 C Uani 0.2903(3) 0.4197(2) 0.2880(2) 1.000 0.0311(8) . .
C21 C Uani 0.4983(3) 0.6634(3) 0.3499(2) 1.000 0.0409(9) . .
C22 C Uani 0.2388(3) 0.3730(3) 0.4790(2) 1.000 0.0412(9) . .
C23 C Uani 0.2557(3) 0.7176(2) 0.3318(2) 1.000 0.0383(9) . .
C24 C Uani 0.1302(3) 0.6831(2) 0.3226(2) 1.000 0.0387(8) . .
C25 C Uani 0.1247(3) 0.5750(3) 0.3981(2) 1.000 0.0377(8) . .
C26 C Uani 0.0051(4) 0.7896(3) 0.3539(3) 1.000 0.0540(11) . .
C27 C Uani 0.1171(3) 0.6595(2) 0.2101(2) 1.000 0.0400(9) . .
S1 S Uani 0.95283(11) 0.34032(10) 0.10052(8) 1.000 0.0692(4) . .
O7 O Uani 0.8706(3) 0.2808(3) 0.0538(2) 1.000 0.0769(11) . .
C28 C Uani 0.8325(6) 0.4541(5) 0.1715(7) 1.000 0.143(4) . .
C29 C Uani 1.0072(5) 0.2481(5) 0.2113(4) 1.000 0.0870(19) . .
H5A H Uiso 0.81650 0.03420 0.49030 1.000 0.0610 calc R
H5B H Uiso 0.67430 0.06020 0.56170 1.000 0.0610 calc R
H5C H Uiso 0.74210 -0.06610 0.51000 1.000 0.0610 calc R
H6O H Uiso 0.150(4) 0.721(3) 0.074(3) 1.000 0.0600 . .
H7 H Uiso 0.30670 -0.07150 0.13870 1.000 0.0480 calc R
H10 H Uiso 0.39010 0.26720 -0.04070 1.000 0.0410 calc R
H12A H Uiso 0.10020 -0.01360 0.02330 1.000 0.0650 calc R
H12B H Uiso 0.22800 -0.09780 -0.04490 1.000 0.0650 calc R
H12C H Uiso 0.14690 0.02940 -0.09460 1.000 0.0650 calc R
H13A H Uiso 0.13580 0.22070 -0.12770 1.000 0.0520 calc R
H13B H Uiso 0.26440 0.13720 -0.19560 1.000 0.0520 calc R
H13C H Uiso 0.26170 0.26740 -0.16860 1.000 0.0520 calc R
H14A H Uiso 0.54540 0.31570 0.00790 1.000 0.0400 calc R
H14B H Uiso 0.59040 0.34200 0.11440 1.000 0.0400 calc R
H15A H Uiso 0.39500 0.49400 0.05000 1.000 0.0390 calc R
H15B H Uiso 0.31390 0.40120 0.09130 1.000 0.0390 calc R
H18A H Uiso 0.45320 0.45150 0.41680 1.000 0.0400 calc R
H18B H Uiso 0.34670 0.55290 0.48650 1.000 0.0400 calc R
H21A H Uiso 0.50910 0.72340 0.29330 1.000 0.0490 calc R
H21B H Uiso 0.58240 0.59820 0.35060 1.000 0.0490 calc R
H21C H Uiso 0.47440 0.70050 0.41810 1.000 0.0490 calc R
H22A H Uiso 0.21630 0.40500 0.54940 1.000 0.0490 calc R
H22B H Uiso 0.32200 0.30640 0.47680 1.000 0.0490 calc R
H22C H Uiso 0.16650 0.34480 0.46390 1.000 0.0490 calc R
H23A H Uiso 0.24050 0.75850 0.39850 1.000 0.0460 calc R
H23B H Uiso 0.26660 0.77620 0.27280 1.000 0.0460 calc R
H25A H Uiso 0.05470 0.54390 0.38030 1.000 0.0450 calc R
H25B H Uiso 0.09730 0.60220 0.47100 1.000 0.0450 calc R
H26A H Uiso 0.00740 0.85950 0.30630 1.000 0.0650 calc R
H26B H Uiso 0.00430 0.80820 0.42680 1.000 0.0650 calc R
H26C H Uiso -0.07560 0.76830 0.34840 1.000 0.0650 calc R
H28A H Uiso 0.87700 0.49190 0.21290 1.000 0.1710 calc R
H28B H Uiso 0.77080 0.41990 0.21930 1.000 0.1710 calc R
H28C H Uiso 0.78250 0.51410 0.12210 1.000 0.1710 calc R
H29A H Uiso 0.92960 0.23890 0.25950 1.000 0.1050 calc R
H29B H Uiso 1.05810 0.28440 0.24790 1.000 0.1050 calc R
H29C H Uiso 1.06430 0.16950 0.18850 1.000 0.1050 calc R

loop_
_atom_type_symbol
_atom_type_description
_atom_type_scat_dispersion_real
_atom_type_scat_dispersion_imag
_atom_type_scat_source
S S 0.3331 0.5567 'International Tables Vol C Tables 4.2.6.8 and 6.1.1.4'
O O 0.0492 0.0322 'International Tables Vol C Tables 4.2.6.8 and 6.1.1.4'
N N 0.0311 0.0180 'International Tables Vol C Tables 4.2.6.8 and 6.1.1.4'
H H 0.0000 0.0000 'International Tables Vol C Tables 4.2.6.8 and 6.1.1.4'
C C 0.0181 0.0091 'International Tables Vol C Tables 4.2.6.8 and 6.1.1.4'

loop_
_geom_angle_atom_site_label_1
_geom_angle_atom_site_label_2
_geom_angle_atom_site_label_3
_geom_angle
_geom_angle_publ_flag
C28 S1 C29 96.2(3) yes
O7 S1 C28 103.4(3) yes
O7 S1 C29 105.4(2) yes
C27 O6 H6O 113(3) no
C1 N1 C2 118.9(2) yes
C3 N2 C5 118.4(2) yes
C2 N2 C3 124.1(2) yes
C2 N2 C5 117.4(2) yes
C4 N3 C6 118.0(2) yes
C1 N4 C11 121.6(2) yes
C11 N4 C14 119.2(2) yes
C1 N4 C14 119.0(2) yes
C16 N5 C20 125.6(2) yes
C15 N5 C20 117.2(2) yes
C15 N5 C16 117.2(2) yes
N1 C1 N4 119.4(2) yes
N1 C1 C4 125.0(2) yes
N4 C1 C4 115.6(2) yes
O1 C2 N2 118.2(3) yes
O1 C2 N1 121.6(3) yes
N1 C2 N2 120.3(3) yes
O2 C3 C4 122.5(3) yes
O2 C3 N2 122.9(3) yes
N2 C3 C4 114.6(2) yes
C1 C4 C3 116.7(3) no
N3 C4 C1 124.7(2) yes
N3 C4 C3 118.7(2) yes
N3 C6 C11 121.7(3) yes
C7 C6 C11 118.6(2) no
N3 C6 C7 119.7(2) yes
C6 C7 C8 122.6(2) no
C9 C8 C12 120.2(3) no
C7 C8 C12 121.6(3) no
C7 C8 C9 118.2(3) no
C8 C9 C10 120.2(2) no
C10 C9 C13 119.4(2) no
C8 C9 C13 120.4(3) no
C9 C10 C11 121.2(2) no
C6 C11 C10 119.1(3) no
N4 C11 C10 122.7(2) yes
N4 C11 C6 118.2(2) yes
N4 C14 C15 111.2(2) yes
N5 C15 C14 112.8(2) yes
O3 C16 C17 123.3(3) yes
O3 C16 N5 119.2(2) yes
N5 C16 C17 117.5(2) yes
C18 C17 C21 111.4(2) no
C18 C17 C23 108.7(2) no
C16 C17 C18 108.28(19) no
C16 C17 C21 109.2(2) no
C16 C17 C23 110.5(2) no
C21 C17 C23 108.8(2) no
C17 C18 C19 110.5(2) no
C18 C19 C20 109.6(2) no
C20 C19 C25 108.5(2) no
C22 C19 C25 109.3(2) no
C20 C19 C22 108.3(2) no
C18 C19 C22 111.5(2) no
C18 C19 C25 109.7(2) no
O4 C20 C19 123.2(3) yes
O4 C20 N5 119.7(2) yes
N5 C20 C19 117.1(2) yes
C17 C23 C24 116.3(2) no
C23 C24 C27 114.2(2) no
C23 C24 C26 108.8(2) no
C26 C24 C27 104.5(2) no
C25 C24 C27 110.4(2) no
C23 C24 C25 110.0(2) no
C25 C24 C26 108.6(3) no
C19 C25 C24 115.1(2) no
O6 C27 C24 112.9(2) yes
O5 C27 O6 123.1(3) yes
O5 C27 C24 123.9(2) yes
N2 C5 H5A 109.00 no
N2 C5 H5B 110.00 no
H5B C5 H5C 109.00 no
H5A C5 H5C 109.00 no
H5A C5 H5B 109.00 no
N2 C5 H5C 109.00 no
C6 C7 H7 119.00 no
C8 C7 H7 119.00 no
C9 C10 H10 119.00 no
C11 C10 H10 119.00 no
C8 C12 H12A 110.00 no
C8 C12 H12B 110.00 no
H12B C12 H12C 109.00 no
C8 C12 H12C 109.00 no
H12A C12 H12B 109.00 no
H12A C12 H12C 109.00 no
C9 C13 H13A 109.00 no
C9 C13 H13B 109.00 no
C9 C13 H13C 109.00 no
H13B C13 H13C 109.00 no
H13A C13 H13B 109.00 no
H13A C13 H13C 110.00 no
N4 C14 H14B 109.00 no
H14A C14 H14B 108.00 no
C15 C14 H14A 109.00 no
C15 C14 H14B 109.00 no
N4 C14 H14A 109.00 no
C14 C15 H15B 109.00 no
H15A C15 H15B 108.00 no
N5 C15 H15B 109.00 no
C14 C15 H15A 109.00 no
N5 C15 H15A 109.00 no
C17 C18 H18A 110.00 no
C17 C18 H18B 110.00 no
H18A C18 H18B 108.00 no
C19 C18 H18B 110.00 no
C19 C18 H18A 110.00 no
C17 C21 H21C 109.00 no
C17 C21 H21B 109.00 no
H21B C21 H21C 110.00 no
H21A C21 H21B 109.00 no
H21A C21 H21C 109.00 no
C17 C21 H21A 110.00 no
H22A C22 H22B 109.00 no
H22A C22 H22C 109.00 no
H22B C22 H22C 110.00 no
C19 C22 H22C 110.00 no
C19 C22 H22A 109.00 no
C19 C22 H22B 109.00 no
C17 C23 H23A 108.00 no
H23A C23 H23B 107.00 no
C24 C23 H23B 108.00 no
C17 C23 H23B 108.00 no
C24 C23 H23A 108.00 no
C19 C25 H25A 108.00 no
C19 C25 H25B 109.00 no
C24 C25 H25A 109.00 no
C24 C25 H25B 109.00 no
H25A C25 H25B 107.00 no
C24 C26 H26C 109.00 no
H26A C26 H26C 109.00 no
H26B C26 H26C 109.00 no
H26A C26 H26B 110.00 no
C24 C26 H26A 109.00 no
C24 C26 H26B 109.00 no
S1 C28 H28A 109.00 no
S1 C28 H28B 110.00 no
S1 C28 H28C 110.00 no
H28A C28 H28B 109.00 no
H28A C28 H28C 109.00 no
H28B C28 H28C 109.00 no
S1 C29 H29A 109.00 no
S1 C29 H29B 110.00 no
S1 C29 H29C 109.00 no
H29A C29 H29B 109.00 no
H29A C29 H29C 110.00 no
H29B C29 H29C 109.00 no

loop_
_geom_bond_atom_site_label_1
_geom_bond_atom_site_label_2
_geom_bond_distance
_geom_bond_publ_flag
S1 O7 1.499(3) yes
S1 C28 1.755(7) yes
S1 C29 1.754(5) yes
O1 C2 1.226(4) yes
O2 C3 1.217(3) yes
O3 C16 1.213(3) yes
O4 C20 1.208(3) yes
O5 C27 1.205(4) yes
O6 C27 1.322(3) yes
O6 H6O 0.87(4) no
N1 C2 1.366(4) yes
N1 C1 1.307(4) yes
N2 C2 1.417(4) yes
N2 C3 1.379(4) yes
N2 C5 1.468(5) yes
N3 C4 1.300(4) yes
N3 C6 1.367(3) yes
N4 C14 1.482(3) yes
N4 C11 1.381(4) yes
N4 C1 1.367(3) yes
N5 C15 1.471(3) yes
N5 C20 1.404(4) yes
N5 C16 1.397(4) yes
C1 C4 1.448(3) no
C3 C4 1.488(4) no
C6 C7 1.404(4) no
C6 C11 1.415(4) no
C7 C8 1.370(4) no
C8 C12 1.497(5) no
C8 C9 1.427(4) no
C9 C10 1.378(4) no
C9 C13 1.500(4) no
C10 C11 1.397(4) no
C14 C15 1.519(4) no
C16 C17 1.510(3) no
C17 C18 1.533(3) no
C17 C23 1.545(4) no
C17 C21 1.524(5) no
C18 C19 1.524(4) no
C19 C20 1.519(4) no
C19 C22 1.530(4) no
C19 C25 1.547(4) no
C23 C24 1.536(5) no
C24 C26 1.548(5) no
C24 C27 1.531(4) no
C24 C25 1.532(4) no
C5 H5B 0.9800 no
C5 H5C 0.9800 no
C5 H5A 0.9800 no
C7 H7 0.9500 no
C10 H10 0.9500 no
C12 H12A 0.9800 no
C12 H12B 0.9800 no
C12 H12C 0.9800 no
C13 H13C 0.9800 no
C13 H13A 0.9800 no
C13 H13B 0.9800 no
C14 H14A 0.9900 no
C14 H14B 0.9900 no
C15 H15A 0.9900 no
C15 H15B 0.9900 no
C18 H18B 0.9900 no
C18 H18A 0.9900 no
C21 H21C 0.9800 no
C21 H21B 0.9800 no
C21 H21A 0.9800 no
C22 H22A 0.9800 no
C22 H22B 0.9800 no
C22 H22C 0.9800 no
C23 H23A 0.9900 no
C23 H23B 0.9900 no
C25 H25B 0.9900 no
C25 H25A 0.9900 no
C26 H26A 0.9800 no
C26 H26B 0.9800 no
C26 H26C 0.9800 no
C28 H28A 0.9800 no
C28 H28B 0.9800 no
C28 H28C 0.9800 no
C29 H29A 0.9800 no
C29 H29B 0.9800 no
C29 H29C 0.9800 no

loop_
_geom_contact_atom_site_label_1
_geom_contact_atom_site_label_2
_geom_contact_distance
_geom_contact_site_symmetry_2
_geom_contact_publ_flag
S1 H6O 2.88(4) 2_665 no
O2 N2 3.231(3) 2_656 no
O2 C3 3.244(3) 2_656 no
O2 N3 2.769(3) . no
O2 C5 3.251(5) 2_656 no
O3 C15 3.317(3) 2_665 no
O3 C14 3.149(3) 2_665 no
O3 C14 3.233(3) . no
O3 C28 3.408(7) . no
O4 C1 3.137(4) . no
O4 N4 2.937(3) . no
O4 C14 3.339(4) . no
O4 C29 3.322(6) 1_455 no
O4 C11 3.201(3) . no
O4 O5 3.217(3) . no
O5 C20 2.994(4) . no
O5 N5 3.141(3) . no
O5 C28 3.365(7) 1_455 no
O5 O4 3.217(3) . no
O6 N5 3.225(3) . no
O6 O7 2.553(3) 2_665 no
O6 C16 3.131(4) . no
O7 C27 3.376(4) 2_665 no
O7 C12 3.388(5) 2_655 no
O7 O6 2.553(3) 2_665 no
O1 H18B 2.8100 2_666 no
O1 H29A 2.6700 . no
O1 H5A 2.4700 . no
O1 H5B 2.8300 . no
O1 H23A 2.6000 2_666 no
O1 H21C 2.8200 2_666 no
O2 H22B 2.7400 2_656 no
O2 H5B 2.6500 2_656 no
O2 H5C 2.3600 . no
O3 H21B 2.8200 . no
O3 H21A 2.5700 . no
O3 H28C 2.8200 . no
O3 H15A 2.8100 2_665 no
O3 H10 2.5900 2_665 no
O3 H14A 2.3100 2_665 no
O3 H15A 2.3900 . no
O3 H14B 2.8000 . no
O4 H22B 2.8400 . no
O4 H22C 2.5500 . no
O4 H29B 2.4200 1_455 no
O4 H15B 2.3600 . no
O5 H28A 2.5500 1_455 no
O5 H25A 2.4500 . no
O5 H13A 2.6700 2_565 no
O6 H26A 2.8200 . no
O6 H23B 2.3800 . no
O7 H6O 1.69(4) 2_665 no
O7 H12B 2.7000 2_655 no
O7 H14B 2.8400 . no
N1 C20 3.420(4) . no
N2 O2 3.231(3) 2_656 no
N3 N4 2.786(3) . no
N3 O2 2.769(3) . no
N4 N3 2.786(3) . no
N4 C20 3.325(3) . no
N4 O4 2.937(3) . no
N4 N5 3.134(3) . no
N5 C27 2.866(4) . no
N5 O6 3.225(3) . no
N5 N4 3.134(3) . no
N5 C24 3.209(3) . no
N5 O5 3.141(3) . no
N1 H14B 2.3100 . no
N3 H5B 2.9000 2_656 no
N3 H13B 2.9100 2_655 no
N4 H12B 2.8900 2_655 no
N5 H18A 2.9100 . no
C1 O4 3.137(4) . no
C1 C20 3.409(4) . no
C3 O2 3.244(3) 2_656 no
C5 O2 3.251(5) 2_656 no
C6 C9 3.511(4) 2_655 no
C7 C11 3.547(4) 2_655 no
C7 C10 3.500(4) 2_655 no
C8 C11 3.540(4) 2_655 no
C9 C6 3.511(4) 2_655 no
C10 C7 3.500(4) 2_655 no
C10 C15 3.207(4) . no
C11 C7 3.547(4) 2_655 no
C11 C8 3.540(4) 2_655 no
C11 O4 3.201(3) . no
C12 O7 3.388(5) 2_655 no
C14 O3 3.149(3) 2_665 no
C14 O3 3.233(3) . no
C14 O4 3.339(4) . no
C15 C27 3.515(4) . no
C15 C10 3.207(4) . no
C15 O3 3.317(3) 2_665 no
C16 O6 3.131(4) . no
C16 C27 3.140(4) . no
C16 C25 3.559(4) . no
C20 N1 3.420(4) . no
C20 O5 2.994(4) . no
C20 C1 3.409(4) . no
C20 C27 3.018(3) . no
C20 C23 3.513(3) . no
C20 N4 3.325(3) . no
C23 C20 3.513(3) . no
C24 N5 3.209(3) . no
C25 C16 3.559(4) . no
C27 N5 2.866(4) . no
C27 C20 3.018(3) . no
C27 C16 3.140(4) . no
C27 O7 3.376(4) 2_665 no
C27 C15 3.515(4) . no
C28 O3 3.408(7) . no
C28 O5 3.365(7) 1_655 no
C29 O4 3.322(6) 1_655 no
C1 H12B 3.0500 2_655 no
C3 H13B 2.8400 2_655 no
C4 H13B 2.7900 2_655 no
C7 H29C 2.9700 1_455 no
C8 H29C 3.0200 1_455 no
C10 H14A 2.6500 . no
C10 H15B 2.6400 . no
C11 H15B 2.7600 . no
C12 H13A 2.8600 . no
C12 H12A 2.8500 2_555 no
C12 H13B 2.8700 . no
C13 H12C 2.4200 . no
C14 H15A 2.9000 2_665 no
C14 H10 2.5200 . no
C15 H15A 3.0800 2_665 no
C15 H10 2.7700 . no
C16 H14B 2.9600 . no
C27 H13A 2.9200 2_565 no
H5A O1 2.4700 . no
H5B O1 2.8300 . no
H5B O2 2.6500 2_656 no
H5B N3 2.9000 2_656 no
H5C O2 2.3600 . no
H6O S1 2.88(4) 2_665 no
H6O O7 1.69(4) 2_665 no
H7 H23B 2.4500 1_545 no
H10 C14 2.5200 . no
H10 C15 2.7700 . no
H10 H13C 2.2900 . no
H10 H14A 2.1000 . no
H10 O3 2.5900 2_665 no
H10 H15B 2.3100 . no
H12A H12A 2.2200 2_555 no
H12A C12 2.8500 2_555 no
H12B C1 3.0500 2_655 no
H12B O7 2.7000 2_655 no
H12B N4 2.8900 2_655 no
H12C H13B 2.2400 . no
H12C C13 2.4200 . no
H12C H13A 2.2200 . no
H13A H12C 2.2200 . no
H13A C12 2.8600 . no
H13A O5 2.6700 2_565 no
H13A C27 2.9200 2_565 no
H13B C12 2.8700 . no
H13B H12C 2.2400 . no
H13B N3 2.9100 2_655 no
H13B C3 2.8400 2_655 no
H13B C4 2.7900 2_655 no
H13C H10 2.2900 . no
H13C H28C 2.5900 2_665 no
H14A C10 2.6500 . no
H14A H15A 2.5300 2_665 no
H14A O3 2.3100 2_665 no
H14A H10 2.1000 . no
H14B N1 2.3100 . no
H14B C16 2.9600 . no
H14B O7 2.8400 . no
H14B O3 2.8000 . no
H15A O3 2.3900 . no
H15A O3 2.8100 2_665 no
H15A C14 2.9000 2_665 no
H15A H15A 2.4400 2_665 no
H15A C15 3.0800 2_665 no
H15A H14A 2.5300 2_665 no
H15B O4 2.3600 . no
H15B H10 2.3100 . no
H15B C10 2.6400 . no
H15B C11 2.7600 . no
H18A H22B 2.5300 . no
H18A N5 2.9100 . no
H18A H21B 2.5400 . no
H18B H22A 2.5500 . no
H18B O1 2.8100 2_666 no
H18B H23A 2.5600 . no
H18B H25B 2.5600 . no
H18B H21C 2.5400 . no
H21A H23B 2.5000 . no
H21A O3 2.5700 . no
H21B O3 2.8200 . no
H21B H18A 2.5400 . no
H21C H23A 2.4100 . no
H21C O1 2.8200 2_666 no
H21C H18B 2.5400 . no
H22A H25B 2.4700 . no
H22A H18B 2.5500 . no
H22B O2 2.7400 2_656 no
H22B O4 2.8400 . no
H22B H18A 2.5300 . no
H22C O4 2.5500 . no
H22C H25A 2.4900 . no
H23A H18B 2.5600 . no
H23A H21C 2.4100 . no
H23A O1 2.6000 2_666 no
H23A H26B 2.3700 . no
H23B H7 2.4500 1_565 no
H23B O6 2.3800 . no
H23B H21A 2.5000 . no
H25A H22C 2.4900 . no
H25A O5 2.4500 . no
H25A H26C 2.6000 . no
H25B H26B 2.3600 . no
H25B H22A 2.4700 . no
H25B H18B 2.5600 . no
H26A O6 2.8200 . no
H26B H23A 2.3700 . no
H26B H25B 2.3600 . no
H26C H25A 2.6000 . no
H28A O5 2.5500 1_655 no
H28B H29A 2.3300 . no
H28C O3 2.8200 . no
H28C H13C 2.5900 2_665 no
H29A O1 2.6700 . no
H29A H28B 2.3300 . no
H29B O4 2.4200 1_655 no
H29C C7 2.9700 1_655 no
H29C C8 3.0200 1_655 no

loop_
_geom_hbond_atom_site_label_D
_geom_hbond_atom_site_label_H
_geom_hbond_atom_site_label_A
_geom_hbond_distance_DH
_geom_hbond_distance_HA
_geom_hbond_distance_DA
_geom_hbond_angle_DHA
_geom_hbond_site_symmetry_A
_geom_hbond_publ_flag
O6 H6O O7 0.87(4) 1.69(4) 2.553(3) 173(3) 2_665 yes
C5 H5C O2 0.9800 2.3600 2.751(5) 103.00 . yes
C10 H10 O3 0.9500 2.5900 3.520(3) 166.00 2_665 yes
C14 H14A O3 0.9900 2.3100 3.149(3) 141.00 2_665 yes
C14 H14B N1 0.9900 2.3100 2.732(3) 105.00 . yes
C23 H23B O6 0.9900 2.3800 2.780(4) 104.00 . yes
C25 H25A O5 0.9900 2.4500 2.826(3) 102.00 . yes
C28 H28A O5 0.9800 2.5500 3.365(7) 141.00 1_655 yes
C29 H29B O4 0.9800 2.4200 3.322(6) 153.00 1_655 yes

loop_
_geom_torsion_atom_site_label_1
_geom_torsion_atom_site_label_2
_geom_torsion_atom_site_label_3
_geom_torsion_atom_site_label_4
_geom_torsion
_geom_torsion_publ_flag
C2 N1 C1 N4 -175.5(3) no
C2 N1 C1 C4 5.4(4) no
C1 N1 C2 O1 -179.4(3) no
C1 N1 C2 N2 1.7(4) no
C5 N2 C3 O2 -1.9(4) no
C3 N2 C2 O1 174.3(3) no
C5 N2 C2 O1 -1.0(4) no
C3 N2 C2 N1 -6.7(4) no
C5 N2 C2 N1 177.9(3) no
C2 N2 C3 O2 -177.2(3) no
C2 N2 C3 C4 4.3(4) no
C5 N2 C3 C4 179.6(3) no
C4 N3 C6 C7 -178.9(3) no
C4 N3 C6 C11 2.5(4) no
C6 N3 C4 C3 -177.3(2) no
C6 N3 C4 C1 2.3(4) no
C11 N4 C1 N1 -173.9(3) no
C11 N4 C14 C15 72.4(3) no
C1 N4 C11 C6 -1.1(4) no
C14 N4 C1 C4 179.9(2) no
C14 N4 C11 C6 -175.7(2) no
C1 N4 C11 C10 178.7(3) no
C14 N4 C1 N1 0.7(4) no
C11 N4 C1 C4 5.4(4) no
C1 N4 C14 C15 -102.3(3) no
C14 N4 C11 C10 4.2(4) no
C20 N5 C16 O3 171.3(3) no
C16 N5 C15 C14 86.3(3) no
C15 N5 C20 O4 3.8(4) no
C15 N5 C16 O3 -5.6(4) no
C16 N5 C20 C19 7.3(4) no
C15 N5 C20 C19 -175.9(2) no
C20 N5 C15 C14 -90.9(3) no
C16 N5 C20 O4 -173.0(3) no
C15 N5 C16 C17 173.1(2) no
C20 N5 C16 C17 -10.0(4) no
N1 C1 C4 N3 173.0(3) no
N4 C1 C4 C3 173.4(2) no
N1 C1 C4 C3 -7.4(4) no
N4 C1 C4 N3 -6.2(4) no
N2 C3 C4 C1 2.3(4) no
O2 C3 C4 C1 -176.3(3) no
N2 C3 C4 N3 -178.1(2) no
O2 C3 C4 N3 3.4(4) no
N3 C6 C7 C8 -179.2(3) no
C7 C6 C11 C10 -1.6(4) no
N3 C6 C11 N4 -3.1(4) no
C11 C6 C7 C8 -0.6(4) no
C7 C6 C11 N4 178.3(2) no
N3 C6 C11 C10 177.0(3) no
C6 C7 C8 C12 -178.0(3) no
C6 C7 C8 C9 1.9(4) no
C12 C8 C9 C13 -0.2(4) no
C7 C8 C9 C10 -1.1(4) no
C12 C8 C9 C10 178.8(3) no
C7 C8 C9 C13 180.0(3) no
C8 C9 C10 C11 -1.1(4) no
C13 C9 C10 C11 177.9(3) no
C9 C10 C11 C6 2.4(4) no
C9 C10 C11 N4 -177.5(3) no
N4 C14 C15 N5 77.5(3) no
O3 C16 C17 C18 -145.7(3) no
O3 C16 C17 C21 -24.2(4) no
O3 C16 C17 C23 95.4(3) no
N5 C16 C17 C18 35.7(3) no
N5 C16 C17 C21 157.2(2) no
N5 C16 C17 C23 -83.2(3) no
C21 C17 C18 C19 179.4(2) no
C23 C17 C18 C19 59.6(3) no
C16 C17 C18 C19 -60.6(3) no
C21 C17 C23 C24 -175.2(2) no
C16 C17 C23 C24 64.9(3) no
C18 C17 C23 C24 -53.8(3) no
C17 C18 C19 C22 178.4(2) no
C17 C18 C19 C25 -60.5(3) no
C17 C18 C19 C20 58.5(3) no
C18 C19 C20 O4 149.3(3) no
C18 C19 C20 N5 -31.0(3) no
C18 C19 C25 C24 54.7(3) no
C20 C19 C25 C24 -65.0(3) no
C22 C19 C25 C24 177.1(2) no
C22 C19 C20 O4 27.4(4) no
C22 C19 C20 N5 -152.9(3) no
C25 C19 C20 O4 -91.0(3) no
C25 C19 C20 N5 88.7(3) no
C17 C23 C24 C25 46.7(3) no
C17 C23 C24 C26 165.5(2) no
C17 C23 C24 C27 -78.2(3) no
C23 C24 C25 C19 -46.4(3) no
C26 C24 C25 C19 -165.5(3) no
C27 C24 C25 C19 80.5(3) no
C23 C24 C27 O5 151.1(3) no
C23 C24 C27 O6 -32.7(3) no
C25 C24 C27 O5 26.5(4) no
C25 C24 C27 O6 -157.3(3) no
C26 C24 C27 O5 -90.1(3) no
C26 C24 C27 O6 86.1(3) no
